data_4305845
loop_
_publ_author_name
'Andreas Franken'
'Bruce E. Hodson'
'Thomas D. McGrath'
'F. Gordon A. Stone'

_publ_contact_author_address
; Department of Chemistry and Biochemistry
  Baylor University
  PO Box 97348
  Waco
  TX, 76798-7348
  USA
;
_publ_contact_author_email Gordon_Stone@baylor.edu
_publ_contact_author_fax '+1 254 710 2403'
_publ_contact_author_name 'Prof. F. Gordon A. Stone'
_publ_contact_author_phone '+1 254 710 4427'
_publ_section_title
;
Formation of Intramolecular Rings in Ferramonocarbollide Complexes
;
_journal_name_full 'Inorganic Chemistry'
_journal_page_first 8788
_journal_page_last 8797
_journal_paper_doi 10.1021/ic800780w
_journal_volume 47
_journal_year 2008
_chemical_formula_sum 'C55 H52 B8 Cl4 Fe Ir O4 P3'
_chemical_formula_weight 1346.21
_chemical_name_systematic
; 
 ? 
;
_space_group_IT_number 2
_symmetry_cell_setting triclinic
_symmetry_space_group_name_Hall '-P 1'
_symmetry_space_group_name_H-M 'P -1'
_atom_sites_solution_hydrogens geom
_atom_sites_solution_primary direct
_atom_sites_solution_secondary difmap
_audit_creation_method SHELXL-97
_cell_angle_alpha 68.6640(10)
_cell_angle_beta 77.0170(10)
_cell_angle_gamma 69.9870(10)
_cell_formula_units_Z 2
_cell_length_a 12.8499(3)
_cell_length_b 15.1213(4)
_cell_length_c 16.2676(4)
_cell_measurement_reflns_used 9851
_cell_measurement_temperature 110(2)
_cell_measurement_theta_max 29.44
_cell_measurement_theta_min 2.29
_cell_volume 2748.31(12)
_computing_cell_refinement 'Bruker APEX2 (Bruker, 2003)'
_computing_data_collection 'Bruker APEX2 (Bruker, 2003)'
_computing_data_reduction 'Bruker APEX2 (Bruker, 2003)'
_computing_molecular_graphics 'Bruker SHELXTL (Bruker, 2001)'
_computing_publication_material 'Bruker SHELXTL (Bruker, 2001)'
_computing_structure_refinement 'Bruker SHELXTL (Bruker, 2001)'
_computing_structure_solution 'Bruker SHELXTL (Bruker, 2001)'
_diffrn_ambient_temperature 110(2)
_diffrn_measured_fraction_theta_full 0.996
_diffrn_measured_fraction_theta_max 0.966
_diffrn_measurement_device_type 'Bruker-Nonius X8 APEX CCD area detector'
_diffrn_measurement_method 'phi and omega scans'
_diffrn_radiation_monochromator graphite
_diffrn_radiation_source 'fine-focus sealed tube'
_diffrn_radiation_type MoK\a
_diffrn_radiation_wavelength 0.71073
_diffrn_reflns_av_R_equivalents 0.0538
_diffrn_reflns_av_sigmaI/netI 0.0732
_diffrn_reflns_limit_h_max 17
_diffrn_reflns_limit_h_min -17
_diffrn_reflns_limit_k_max 20
_diffrn_reflns_limit_k_min -21
_diffrn_reflns_limit_l_max 22
_diffrn_reflns_limit_l_min -22
_diffrn_reflns_number 46398
_diffrn_reflns_theta_full 25.00
_diffrn_reflns_theta_max 29.61
_diffrn_reflns_theta_min 1.92
_exptl_absorpt_coefficient_mu 3.011
_exptl_absorpt_correction_T_max 0.7330
_exptl_absorpt_correction_T_min 0.5985
_exptl_absorpt_correction_type multi-scan
_exptl_absorpt_process_details 'SADABS (Bruker, 2003)'
_exptl_crystal_colour yellow
_exptl_crystal_density_diffrn 1.627
_exptl_crystal_density_method 'not measured'
_exptl_crystal_description block
_exptl_crystal_F_000 1340
_exptl_crystal_size_max 0.19
_exptl_crystal_size_mid 0.15
_exptl_crystal_size_min 0.11
_refine_diff_density_max 2.543
_refine_diff_density_min -1.837
_refine_diff_density_rms 0.183
_refine_ls_extinction_method none
_refine_ls_goodness_of_fit_ref 1.033
_refine_ls_hydrogen_treatment mixed
_refine_ls_matrix_type full
_refine_ls_number_parameters 689
_refine_ls_number_reflns 14945
_refine_ls_number_restraints 1
_refine_ls_restrained_S_all 1.033
_refine_ls_R_factor_all 0.0782
_refine_ls_R_factor_gt 0.0554
_refine_ls_shift/su_max 0.001
_refine_ls_shift/su_mean 0.000
_refine_ls_structure_factor_coef Fsqd
_refine_ls_weighting_details 'calc w=1/[\s^2^(Fo^2^)+(0.0754P)^2^+8.1244P] where P=(Fo^2^+2Fc^2^)/3'
_refine_ls_weighting_scheme calc
_refine_ls_wR_factor_gt 0.1340
_refine_ls_wR_factor_ref 0.1488
_reflns_number_gt 11722
_reflns_number_total 14945
_reflns_threshold_expression >2sigma(I)
_cod_data_source_file ic800780w_si_001_2.cif
_cod_data_source_block 3
_cod_database_code 4305845

loop_
_symmetry_equiv_pos_as_xyz
'x, y, z'
'-x, -y, -z'

loop_
_atom_site_label
_atom_site_type_symbol
_atom_site_fract_x
_atom_site_fract_y
_atom_site_fract_z
_atom_site_U_iso_or_equiv
_atom_site_adp_type
_atom_site_occupancy
_atom_site_symmetry_multiplicity
_atom_site_calc_flag
_atom_site_refinement_flags
_atom_site_disorder_assembly
_atom_site_disorder_group
Ir1 Ir 0.953318(17) 0.304596(15) 0.258364(14) 0.02079(7) Uani 1 1 d D . .
Cl1 Cl 0.4902(3) 0.7455(2) 0.3842(3) 0.1060(11) Uani 1 1 d . . .
P1 P 0.86565(11) 0.19576(10) 0.24251(10) 0.0210(3) Uani 1 1 d . . .
C1 C 1.1974(5) 0.1470(4) 0.1784(4) 0.0290(12) Uani 1 1 d . . .
H1 H 1.2446 0.2013 0.1367 0.035 Uiso 1 1 calc R . .
Cl2 Cl 0.5358(3) 0.9321(3) 0.2761(3) 0.1195(13) Uani 1 1 d . . .
P2 P 1.09004(12) 0.35696(11) 0.28727(10) 0.0228(3) Uani 1 1 d . . .
C5 C 0.9647(5) 0.3670(4) 0.1314(4) 0.0248(12) Uani 1 1 d . . .
B3 B 1.0991(6) 0.1289(5) 0.1461(5) 0.0286(14) Uani 1 1 d . . .
H3 H 1.0692 0.1731 0.0794 0.034 Uiso 1 1 calc R . .
Cl3 Cl 0.6273(5) 0.1092(6) 0.0555(6) 0.225(4) Uani 1 1 d . . .
P3 P 0.79640(12) 0.43186(11) 0.29850(11) 0.0255(3) Uani 1 1 d . . .
O4 O 1.1105(6) 0.0354(4) -0.0099(4) 0.0642(17) Uani 1 1 d . . .
C4 C 1.1090(7) 0.0107(5) 0.0656(5) 0.0434(17) Uani 1 1 d . . .
B2 B 1.2373(6) 0.0316(5) 0.1836(6) 0.0374(17) Uani 1 1 d . . .
H2 H 1.3176 -0.0009 0.1468 0.045 Uiso 1 1 calc R . .
Cl4 Cl 0.4421(7) 0.1630(4) -0.0418(4) 0.212(3) Uani 1 1 d . . .
O2 O 1.2694(5) -0.2197(4) 0.1962(4) 0.0480(13) Uani 1 1 d . . .
C2 C 1.2035(6) -0.1456(5) 0.1905(5) 0.0368(15) Uani 1 1 d . . .
B5 B 1.2146(6) 0.0766(5) 0.2787(5) 0.0304(15) Uani 1 1 d . . .
H5 H 1.2759 0.0787 0.3167 0.037 Uiso 1 1 calc R . .
O3 O 0.9001(5) -0.0901(4) 0.2202(4) 0.0576(15) Uani 1 1 d . . .
C3 C 0.9811(6) -0.0683(5) 0.2076(5) 0.0402(16) Uani 1 1 d . . .
B4 B 1.0842(5) 0.1714(4) 0.2418(4) 0.0238(13) Uani 1 1 d . . .
Fe6 Fe 1.10261(7) -0.02847(6) 0.18401(6) 0.02718(18) Uani 1 1 d . . .
C6 C 0.5225(17) 0.0791(13) 0.0547(12) 0.145(7) Uani 1 1 d . . .
H6A H 0.4728 0.0803 0.1106 0.174 Uiso 1 1 calc R . .
H6B H 0.5468 0.0104 0.0523 0.174 Uiso 1 1 calc R . .
C7 C 0.4952(11) 0.8263(11) 0.2772(9) 0.105(5) Uani 1 1 d . . .
H7A H 0.4212 0.8499 0.2557 0.126 Uiso 1 1 calc R . .
H7B H 0.5500 0.7918 0.2372 0.126 Uiso 1 1 calc R . .
B9 B 1.1900(6) -0.0404(5) 0.2916(5) 0.0336(16) Uani 1 1 d . . .
H9 H 1.2490 -0.1119 0.3267 0.040 Uiso 1 1 calc R . .
B8 B 1.0858(6) 0.0556(5) 0.3328(5) 0.0319(15) Uani 1 1 d . . .
H8 H 1.0597 0.0586 0.4024 0.038 Uiso 1 1 calc R . .
B7 B 1.0043(5) 0.0938(5) 0.2395(5) 0.0257(13) Uani 1 1 d . . .
B10 B 1.0473(6) -0.0301(5) 0.3114(5) 0.0343(16) Uani 1 1 d . . .
H10 H 0.9989 -0.0818 0.3573 0.041 Uiso 1 1 calc R . .
C11 C 0.8048(5) 0.2382(4) 0.1391(4) 0.0238(11) Uani 1 1 d . . .
C12 C 0.7234(6) 0.3266(5) 0.1131(5) 0.0364(14) Uani 1 1 d . . .
H12 H 0.6938 0.3649 0.1525 0.044 Uiso 1 1 calc R . .
C13 C 0.6826(5) 0.3621(5) 0.0309(5) 0.0350(14) Uani 1 1 d . . .
H13 H 0.6250 0.4228 0.0155 0.042 Uiso 1 1 calc R . .
C14 C 0.7257(7) 0.3096(6) -0.0257(5) 0.052(2) Uani 1 1 d . . .
H14 H 0.6967 0.3321 -0.0809 0.063 Uiso 1 1 calc R . .
C15 C 0.8114(10) 0.2235(7) -0.0051(7) 0.087(4) Uani 1 1 d . . .
H15 H 0.8464 0.1901 -0.0479 0.104 Uiso 1 1 calc R . .
C16 C 0.8469(8) 0.1853(6) 0.0798(6) 0.065(3) Uani 1 1 d . . .
H16 H 0.9005 0.1223 0.0965 0.078 Uiso 1 1 calc R . .
C21 C 0.7605(4) 0.1524(4) 0.3292(4) 0.0221(11) Uani 1 1 d . . .
C22 C 0.7723(5) 0.1321(4) 0.4178(4) 0.0286(12) Uani 1 1 d . . .
H22 H 0.8348 0.1408 0.4326 0.034 Uiso 1 1 calc R . .
C23 C 0.6929(6) 0.0991(5) 0.4844(4) 0.0344(14) Uani 1 1 d . . .
H23 H 0.7019 0.0844 0.5448 0.041 Uiso 1 1 calc R . .
C24 C 0.6008(6) 0.0874(5) 0.4639(5) 0.0408(16) Uani 1 1 d . . .
H24 H 0.5454 0.0669 0.5097 0.049 Uiso 1 1 calc R . .
C25 C 0.5900(6) 0.1057(5) 0.3767(5) 0.0440(17) Uani 1 1 d . . .
H25 H 0.5274 0.0966 0.3624 0.053 Uiso 1 1 calc R . .
C26 C 0.6697(5) 0.1373(4) 0.3089(4) 0.0329(14) Uani 1 1 d . . .
H26 H 0.6621 0.1486 0.2489 0.040 Uiso 1 1 calc R . .
C31 C 0.6575(5) 0.4500(4) 0.2719(4) 0.0270(12) Uani 1 1 d . . .
C32 C 0.6045(5) 0.5325(5) 0.2048(5) 0.0405(16) Uani 1 1 d . . .
H32 H 0.6392 0.5833 0.1726 0.049 Uiso 1 1 calc R . .
C33 C 0.5020(6) 0.5397(6) 0.1856(5) 0.0460(18) Uani 1 1 d . . .
H33 H 0.4678 0.5953 0.1394 0.055 Uiso 1 1 calc R . .
C34 C 0.4487(6) 0.4692(6) 0.2313(5) 0.0453(18) Uani 1 1 d . . .
H34 H 0.3785 0.4753 0.2166 0.054 Uiso 1 1 calc R . .
C35 C 0.4981(6) 0.3882(6) 0.2997(5) 0.0416(17) Uani 1 1 d . . .
H35 H 0.4610 0.3391 0.3325 0.050 Uiso 1 1 calc R . .
C36 C 0.6023(5) 0.3787(5) 0.3203(4) 0.0284(12) Uani 1 1 d . . .
H36 H 0.6354 0.3236 0.3674 0.034 Uiso 1 1 calc R . .
C41 C 0.7609(5) 0.4186(5) 0.4171(4) 0.0297(13) Uani 1 1 d . . .
C42 C 0.8250(6) 0.3429(5) 0.4804(5) 0.0395(15) Uani 1 1 d . . .
H42 H 0.8903 0.2978 0.4620 0.047 Uiso 1 1 calc R . .
C43 C 0.7947(7) 0.3325(6) 0.5704(5) 0.0492(19) Uani 1 1 d . . .
H43 H 0.8372 0.2786 0.6133 0.059 Uiso 1 1 calc R . .
C44 C 0.7034(7) 0.4003(6) 0.5974(5) 0.0503(19) Uani 1 1 d . . .
H44 H 0.6845 0.3950 0.6586 0.060 Uiso 1 1 calc R . .
C45 C 0.6391(6) 0.4766(6) 0.5347(5) 0.0440(17) Uani 1 1 d . . .
H45 H 0.5764 0.5241 0.5528 0.053 Uiso 1 1 calc R . .
C46 C 0.6663(6) 0.4833(5) 0.4456(5) 0.0372(15) Uani 1 1 d . . .
H46 H 0.6192 0.5332 0.4035 0.045 Uiso 1 1 calc R . .
C51 C 0.8071(6) 0.5602(5) 0.2413(5) 0.0389(15) Uani 1 1 d . . .
C52 C 0.8379(6) 0.5892(5) 0.1501(5) 0.0447(17) Uani 1 1 d . . .
H52 H 0.8615 0.5406 0.1205 0.054 Uiso 1 1 calc R . .
C53 C 0.8354(7) 0.6858(6) 0.1007(6) 0.053(2) Uani 1 1 d . . .
H53 H 0.8538 0.7033 0.0381 0.064 Uiso 1 1 calc R . .
C54 C 0.8062(7) 0.7564(6) 0.1427(6) 0.060(2) Uani 1 1 d . . .
H54 H 0.8056 0.8227 0.1092 0.072 Uiso 1 1 calc R . .
C55 C 0.7782(7) 0.7315(6) 0.2321(6) 0.054(2) Uani 1 1 d . . .
H55 H 0.7593 0.7802 0.2612 0.065 Uiso 1 1 calc R . .
C56 C 0.7771(6) 0.6334(6) 0.2818(6) 0.0480(18) Uani 1 1 d . . .
H56 H 0.7554 0.6171 0.3441 0.058 Uiso 1 1 calc R . .
C61 C 1.0560(6) 0.4830(5) 0.2960(5) 0.0383(15) Uani 1 1 d . . .
C62 C 1.0813(6) 0.5638(6) 0.2290(6) 0.0474(18) Uani 1 1 d . . .
H62 H 1.1158 0.5567 0.1728 0.057 Uiso 1 1 calc R . .
C63 C 1.0573(7) 0.6548(6) 0.2422(6) 0.053(2) Uani 1 1 d . . .
H63 H 1.0767 0.7085 0.1955 0.064 Uiso 1 1 calc R . .
C64 C 1.0058(9) 0.6675(7) 0.3224(8) 0.069(3) Uani 1 1 d . . .
H64 H 0.9891 0.7298 0.3313 0.083 Uiso 1 1 calc R . .
C65 C 0.9783(9) 0.5883(8) 0.3906(7) 0.068(3) Uani 1 1 d . . .
H65 H 0.9427 0.5964 0.4463 0.081 Uiso 1 1 calc R . .
C66 C 1.0031(7) 0.4966(6) 0.3768(6) 0.0508(19) Uani 1 1 d . . .
H66 H 0.9835 0.4430 0.4235 0.061 Uiso 1 1 calc R . .
C71 C 1.1538(5) 0.2889(5) 0.3911(4) 0.0279(12) Uani 1 1 d . . .
C72 C 1.1389(5) 0.1999(5) 0.4474(4) 0.0303(13) Uani 1 1 d . . .
H72 H 1.0910 0.1721 0.4343 0.036 Uiso 1 1 calc R . .
C73 C 1.1932(6) 0.1501(5) 0.5235(5) 0.0378(15) Uani 1 1 d . . .
H73 H 1.1821 0.0885 0.5616 0.045 Uiso 1 1 calc R . .
C74 C 1.2636(6) 0.1892(7) 0.5443(5) 0.0487(19) Uani 1 1 d . . .
H74 H 1.2994 0.1559 0.5969 0.058 Uiso 1 1 calc R . .
C75 C 1.2801(6) 0.2774(7) 0.4871(5) 0.0470(18) Uani 1 1 d . . .
H75 H 1.3303 0.3036 0.4991 0.056 Uiso 1 1 calc R . .
C76 C 1.2253(6) 0.3281(6) 0.4127(4) 0.0390(16) Uani 1 1 d . . .
H76 H 1.2356 0.3903 0.3754 0.047 Uiso 1 1 calc R . .
C81 C 1.2112(4) 0.3528(4) 0.2033(4) 0.0243(11) Uani 1 1 d . . .
C82 C 1.1972(5) 0.4095(5) 0.1143(4) 0.0310(13) Uani 1 1 d . . .
H82 H 1.1258 0.4524 0.0989 0.037 Uiso 1 1 calc R . .
C83 C 1.2872(6) 0.4034(6) 0.0488(5) 0.0424(17) Uani 1 1 d . . .
H83 H 1.2772 0.4424 -0.0112 0.051 Uiso 1 1 calc R . .
C84 C 1.3914(6) 0.3407(6) 0.0706(5) 0.0465(18) Uani 1 1 d . . .
H84 H 1.4526 0.3363 0.0254 0.056 Uiso 1 1 calc R . .
C85 C 1.4068(5) 0.2848(6) 0.1571(5) 0.0386(15) Uani 1 1 d . . .
H85 H 1.4785 0.2423 0.1719 0.046 Uiso 1 1 calc R . .
C86 C 1.3175(5) 0.2906(5) 0.2229(4) 0.0305(13) Uani 1 1 d . . .
H86 H 1.3287 0.2514 0.2826 0.037 Uiso 1 1 calc R . .
H11 H 0.943(8) 0.229(6) 0.362(3) 0.09(3) Uiso 1 1 d D . .
O5 O 0.9713(4) 0.3969(3) 0.0555(3) 0.0326(10) Uani 1 1 d . . .

loop_
_atom_site_aniso_label
_atom_site_aniso_U_11
_atom_site_aniso_U_22
_atom_site_aniso_U_33
_atom_site_aniso_U_23
_atom_site_aniso_U_13
_atom_site_aniso_U_12
Ir1 0.01783(10) 0.02558(11) 0.02218(12) -0.01158(8) -0.00130(7) -0.00640(7)
Cl1 0.086(2) 0.083(2) 0.148(3) -0.055(2) -0.046(2) 0.0180(16)
P1 0.0186(6) 0.0255(7) 0.0218(7) -0.0100(5) -0.0024(5) -0.0071(5)
C1 0.025(3) 0.030(3) 0.035(3) -0.016(3) -0.001(2) -0.007(2)
Cl2 0.094(2) 0.110(3) 0.143(3) -0.044(2) -0.053(2) 0.014(2)
P2 0.0206(6) 0.0274(7) 0.0237(7) -0.0111(6) -0.0011(5) -0.0085(5)
C5 0.020(2) 0.023(3) 0.034(3) -0.011(2) -0.004(2) -0.007(2)
B3 0.028(3) 0.029(3) 0.032(4) -0.016(3) -0.003(3) -0.005(3)
Cl3 0.107(4) 0.248(7) 0.378(11) -0.205(8) 0.057(5) -0.059(4)
P3 0.0216(7) 0.0308(7) 0.0290(8) -0.0173(6) 0.0015(6) -0.0079(6)
O4 0.105(5) 0.048(3) 0.035(3) -0.015(3) -0.020(3) -0.007(3)
C4 0.069(5) 0.030(3) 0.035(4) -0.014(3) -0.014(4) -0.009(3)
B2 0.027(3) 0.023(3) 0.060(5) -0.013(3) -0.008(3) -0.003(3)
Cl4 0.300(9) 0.148(5) 0.192(6) -0.100(4) -0.109(6) 0.033(5)
O2 0.056(3) 0.036(3) 0.053(3) -0.027(2) -0.021(3) 0.008(2)
C2 0.045(4) 0.030(3) 0.038(4) -0.016(3) -0.010(3) -0.006(3)
B5 0.025(3) 0.034(3) 0.036(4) -0.013(3) -0.010(3) -0.007(3)
O3 0.047(3) 0.065(4) 0.078(4) -0.032(3) -0.006(3) -0.026(3)
C3 0.038(4) 0.033(3) 0.052(4) -0.012(3) -0.015(3) -0.008(3)
B4 0.026(3) 0.020(3) 0.027(3) -0.008(2) -0.010(3) -0.004(2)
Fe6 0.0307(4) 0.0245(4) 0.0270(5) -0.0082(3) -0.0069(3) -0.0064(3)
C6 0.207(19) 0.138(14) 0.149(15) -0.042(12) -0.041(14) -0.111(14)
C7 0.077(8) 0.135(12) 0.101(10) -0.055(9) -0.045(7) 0.014(7)
B9 0.037(4) 0.032(3) 0.030(4) -0.006(3) -0.014(3) -0.007(3)
B8 0.027(3) 0.028(3) 0.042(4) -0.010(3) -0.012(3) -0.005(3)
B7 0.023(3) 0.029(3) 0.030(4) -0.016(3) -0.002(3) -0.007(2)
B10 0.035(4) 0.029(3) 0.040(4) -0.007(3) -0.013(3) -0.009(3)
C11 0.026(3) 0.027(3) 0.020(3) -0.009(2) -0.004(2) -0.007(2)
C12 0.037(3) 0.037(3) 0.039(4) -0.021(3) -0.010(3) -0.001(3)
C13 0.032(3) 0.030(3) 0.040(4) -0.011(3) -0.015(3) 0.001(2)
C14 0.061(5) 0.053(4) 0.044(4) -0.023(4) -0.027(4) 0.005(4)
C15 0.111(8) 0.070(6) 0.077(7) -0.056(5) -0.066(6) 0.048(6)
C16 0.086(7) 0.047(4) 0.063(6) -0.033(4) -0.049(5) 0.021(4)
C21 0.019(2) 0.020(2) 0.023(3) -0.007(2) 0.000(2) -0.0028(19)
C22 0.030(3) 0.030(3) 0.027(3) -0.008(2) -0.004(2) -0.010(2)
C23 0.042(4) 0.036(3) 0.023(3) -0.008(3) 0.000(3) -0.010(3)
C24 0.035(3) 0.046(4) 0.038(4) -0.009(3) 0.007(3) -0.019(3)
C25 0.031(3) 0.049(4) 0.051(5) -0.005(3) -0.001(3) -0.025(3)
C26 0.033(3) 0.030(3) 0.033(3) 0.002(3) -0.007(3) -0.015(2)
C31 0.021(3) 0.031(3) 0.030(3) -0.017(2) -0.001(2) -0.002(2)
C32 0.028(3) 0.047(4) 0.038(4) -0.010(3) 0.002(3) -0.007(3)
C33 0.028(3) 0.059(5) 0.041(4) -0.017(4) -0.008(3) 0.003(3)
C34 0.030(3) 0.055(4) 0.057(5) -0.034(4) -0.009(3) 0.000(3)
C35 0.029(3) 0.053(4) 0.057(5) -0.037(4) 0.004(3) -0.014(3)
C36 0.023(3) 0.034(3) 0.033(3) -0.023(3) 0.001(2) -0.004(2)
C41 0.029(3) 0.042(3) 0.030(3) -0.024(3) 0.005(2) -0.016(3)
C42 0.037(3) 0.050(4) 0.034(4) -0.024(3) 0.000(3) -0.006(3)
C43 0.054(5) 0.056(5) 0.032(4) -0.020(3) -0.004(3) -0.004(4)
C44 0.060(5) 0.064(5) 0.029(4) -0.027(4) 0.010(3) -0.017(4)
C45 0.041(4) 0.052(4) 0.040(4) -0.028(3) 0.010(3) -0.009(3)
C46 0.043(4) 0.043(4) 0.032(4) -0.023(3) 0.006(3) -0.014(3)
C51 0.034(3) 0.039(4) 0.048(4) -0.022(3) 0.009(3) -0.015(3)
C52 0.038(4) 0.041(4) 0.050(5) -0.018(3) 0.011(3) -0.011(3)
C53 0.058(5) 0.048(4) 0.047(5) -0.013(4) 0.014(4) -0.021(4)
C54 0.058(5) 0.045(4) 0.070(6) -0.010(4) 0.007(4) -0.023(4)
C55 0.058(5) 0.041(4) 0.068(6) -0.024(4) 0.002(4) -0.016(4)
C56 0.042(4) 0.053(4) 0.058(5) -0.029(4) 0.002(4) -0.017(3)
C61 0.034(3) 0.037(3) 0.049(4) -0.021(3) -0.001(3) -0.011(3)
C62 0.045(4) 0.043(4) 0.056(5) -0.016(4) -0.002(4) -0.018(3)
C63 0.060(5) 0.032(4) 0.071(6) -0.014(4) -0.010(4) -0.018(3)
C64 0.074(6) 0.054(5) 0.093(8) -0.032(5) -0.015(6) -0.023(5)
C65 0.073(6) 0.074(6) 0.070(7) -0.046(5) -0.003(5) -0.017(5)
C66 0.055(5) 0.049(4) 0.055(5) -0.026(4) 0.004(4) -0.019(4)
C71 0.026(3) 0.042(3) 0.022(3) -0.017(3) 0.003(2) -0.015(2)
C72 0.031(3) 0.036(3) 0.026(3) -0.012(3) -0.002(2) -0.010(2)
C73 0.040(4) 0.040(4) 0.031(4) -0.012(3) -0.003(3) -0.006(3)
C74 0.037(4) 0.076(5) 0.032(4) -0.023(4) -0.007(3) -0.005(4)
C75 0.036(4) 0.080(6) 0.040(4) -0.029(4) -0.004(3) -0.023(4)
C76 0.043(4) 0.060(4) 0.028(3) -0.018(3) -0.001(3) -0.029(3)
C81 0.020(2) 0.031(3) 0.029(3) -0.015(2) -0.001(2) -0.010(2)
C82 0.027(3) 0.039(3) 0.027(3) -0.010(3) 0.001(2) -0.014(3)
C83 0.044(4) 0.065(5) 0.024(3) -0.010(3) 0.005(3) -0.033(4)
C84 0.032(3) 0.076(5) 0.044(4) -0.031(4) 0.012(3) -0.027(4)
C85 0.024(3) 0.058(4) 0.045(4) -0.030(3) -0.001(3) -0.013(3)
C86 0.029(3) 0.039(3) 0.029(3) -0.016(3) -0.001(2) -0.012(3)
O5 0.039(2) 0.037(2) 0.023(2) -0.0067(18) -0.0035(18) -0.0163(19)

loop_
_atom_type_symbol
_atom_type_description
_atom_type_scat_dispersion_real
_atom_type_scat_dispersion_imag
_atom_type_scat_source
C C 0.0033 0.0016 'International Tables Vol C Tables 4.2.6.8 and 6.1.1.4'
H H 0.0000 0.0000 'International Tables Vol C Tables 4.2.6.8 and 6.1.1.4'
B B 0.0013 0.0007 'International Tables Vol C Tables 4.2.6.8 and 6.1.1.4'
Fe Fe 0.3463 0.8444 'International Tables Vol C Tables 4.2.6.8 and 6.1.1.4'
Ir Ir -1.4442 7.9887 'International Tables Vol C Tables 4.2.6.8 and 6.1.1.4'
O O 0.0106 0.0060 'International Tables Vol C Tables 4.2.6.8 and 6.1.1.4'
P P 0.1023 0.0942 'International Tables Vol C Tables 4.2.6.8 and 6.1.1.4'
Cl Cl 0.1484 0.1585 'International Tables Vol C Tables 4.2.6.8 and 6.1.1.4'

loop_
_geom_angle_atom_site_label_1
_geom_angle_atom_site_label_2
_geom_angle_atom_site_label_3
_geom_angle
_geom_angle_site_symmetry_1
_geom_angle_site_symmetry_3
_geom_angle_publ_flag
C5 Ir1 B4 90.3(2) . . ?
C5 Ir1 P2 97.51(16) . . ?
B4 Ir1 P2 88.59(16) . . ?
C5 Ir1 P1 89.62(16) . . ?
B4 Ir1 P1 71.88(16) . . ?
P2 Ir1 P1 159.28(5) . . ?
C5 Ir1 P3 97.97(17) . . ?
B4 Ir1 P3 170.22(17) . . ?
P2 Ir1 P3 95.43(5) . . ?
P1 Ir1 P3 102.84(5) . . ?
C5 Ir1 H11 167(3) . . ?
B4 Ir1 H11 81(3) . . ?
P2 Ir1 H11 92(3) . . ?
P1 Ir1 H11 79(3) . . ?
P3 Ir1 H11 90(3) . . ?
C11 P1 C21 105.1(3) . . ?
C11 P1 B7 110.6(3) . . ?
C21 P1 B7 112.7(3) . . ?
C11 P1 Ir1 115.34(18) . . ?
C21 P1 Ir1 120.02(19) . . ?
B7 P1 Ir1 92.69(19) . . ?
B4 C1 B5 70.4(4) . . ?
B4 C1 B3 70.0(4) . . ?
B5 C1 B3 109.4(5) . . ?
B4 C1 B2 110.9(5) . . ?
B5 C1 B2 69.5(5) . . ?
B3 C1 B2 73.7(4) . . ?
B4 C1 H1 125.2 . . ?
B5 C1 H1 126.3 . . ?
B3 C1 H1 124.3 . . ?
B2 C1 H1 123.8 . . ?
C81 P2 C71 102.4(3) . . ?
C81 P2 C61 102.6(3) . . ?
C71 P2 C61 96.9(3) . . ?
C81 P2 Ir1 112.56(18) . . ?
C71 P2 Ir1 118.93(19) . . ?
C61 P2 Ir1 120.5(2) . . ?
O5 C5 Ir1 174.3(5) . . ?
C1 B3 B7 108.4(5) . . ?
C1 B3 B4 54.7(4) . . ?
B7 B3 B4 60.6(4) . . ?
C1 B3 B2 53.4(4) . . ?
B7 B3 B2 101.1(5) . . ?
B4 B3 B2 89.1(4) . . ?
C1 B3 Fe6 115.0(4) . . ?
B7 B3 Fe6 66.8(3) . . ?
B4 B3 Fe6 113.5(4) . . ?
B2 B3 Fe6 63.9(3) . . ?
C1 B3 H3 122.0 . . ?
B7 B3 H3 120.5 . . ?
B4 B3 H3 128.3 . . ?
B2 B3 H3 133.2 . . ?
Fe6 B3 H3 111.9 . . ?
C41 P3 C31 98.5(3) . . ?
C41 P3 C51 106.6(3) . . ?
C31 P3 C51 98.8(3) . . ?
C41 P3 Ir1 116.7(2) . . ?
C31 P3 Ir1 119.31(19) . . ?
C51 P3 Ir1 114.3(2) . . ?
O4 C4 Fe6 178.3(8) . . ?
C1 B2 B9 109.1(6) . . ?
C1 B2 B5 55.0(4) . . ?
B9 B2 B5 60.6(4) . . ?
C1 B2 B3 52.9(4) . . ?
B9 B2 B3 101.2(5) . . ?
B5 B2 B3 88.1(4) . . ?
C1 B2 Fe6 115.0(4) . . ?
B9 B2 Fe6 66.0(3) . . ?
B5 B2 Fe6 112.1(4) . . ?
B3 B2 Fe6 64.3(3) . . ?
C1 B2 H2 121.6 . . ?
B9 B2 H2 120.3 . . ?
B5 B2 H2 129.1 . . ?
B3 B2 H2 133.4 . . ?
Fe6 B2 H2 112.5 . . ?
O2 C2 Fe6 177.9(6) . . ?
C1 B5 B8 108.3(5) . . ?
C1 B5 B9 107.8(5) . . ?
B8 B5 B9 60.8(4) . . ?
C1 B5 B2 55.6(4) . . ?
B8 B5 B2 102.1(5) . . ?
B9 B5 B2 58.6(4) . . ?
C1 B5 B4 54.6(4) . . ?
B8 B5 B4 61.0(4) . . ?
B9 B5 B4 103.9(4) . . ?
B2 B5 B4 91.9(4) . . ?
C1 B5 H5 122.5 . . ?
B8 B5 H5 120.7 . . ?
B9 B5 H5 121.0 . . ?
B2 B5 H5 130.5 . . ?
B4 B5 H5 129.1 . . ?
O3 C3 Fe6 176.9(7) . . ?
C1 B4 B7 106.1(5) . . ?
C1 B4 B8 105.6(5) . . ?
B7 B4 B8 60.6(4) . . ?
C1 B4 B3 55.3(4) . . ?
B7 B4 B3 57.6(4) . . ?
B8 B4 B3 100.1(4) . . ?
C1 B4 B5 55.1(4) . . ?
B7 B4 B5 100.7(4) . . ?
B8 B4 B5 57.4(4) . . ?
B3 B4 B5 90.8(4) . . ?
C1 B4 Ir1 137.0(4) . . ?
B7 B4 Ir1 102.5(4) . . ?
B8 B4 Ir1 116.3(4) . . ?
B3 B4 Ir1 121.9(4) . . ?
B5 B4 Ir1 146.7(4) . . ?
C3 Fe6 C2 97.8(3) . . ?
C3 Fe6 C4 96.7(4) . . ?
C2 Fe6 C4 94.1(3) . . ?
C3 Fe6 B10 76.6(3) . . ?
C2 Fe6 B10 105.9(3) . . ?
C4 Fe6 B10 159.5(3) . . ?
C3 Fe6 B9 121.2(3) . . ?
C2 Fe6 B9 81.3(3) . . ?
C4 Fe6 B9 142.1(3) . . ?
B10 Fe6 B9 48.6(3) . . ?
C3 Fe6 B2 166.3(3) . . ?
C2 Fe6 B2 89.0(3) . . ?
C4 Fe6 B2 94.6(3) . . ?
B10 Fe6 B2 90.1(3) . . ?
B9 Fe6 B2 48.0(3) . . ?
C3 Fe6 B3 123.6(3) . . ?
C2 Fe6 B3 138.2(3) . . ?
C4 Fe6 B3 77.5(3) . . ?
B10 Fe6 B3 90.0(3) . . ?
B9 Fe6 B3 81.3(3) . . ?
B2 Fe6 B3 51.8(3) . . ?
C3 Fe6 B7 88.4(3) . . ?
C2 Fe6 B7 152.3(3) . . ?
C4 Fe6 B7 112.0(3) . . ?
B10 Fe6 B7 49.3(3) . . ?
B9 Fe6 B7 72.6(3) . . ?
B2 Fe6 B7 80.2(3) . . ?
B3 Fe6 B7 46.7(3) . . ?
Cl3 C6 Cl4 112.8(10) . . ?
Cl3 C6 H6A 109.0 . . ?
Cl4 C6 H6A 109.0 . . ?
Cl3 C6 H6B 109.0 . . ?
Cl4 C6 H6B 109.0 . . ?
H6A C6 H6B 107.8 . . ?
Cl1 C7 Cl2 109.2(7) . . ?
Cl1 C7 H7A 109.8 . . ?
Cl2 C7 H7A 109.8 . . ?
Cl1 C7 H7B 109.8 . . ?
Cl2 C7 H7B 109.8 . . ?
H7A C7 H7B 108.3 . . ?
B10 B9 B2 115.7(5) . . ?
B10 B9 B8 56.8(4) . . ?
B2 B9 B8 101.5(5) . . ?
B10 B9 B5 111.2(5) . . ?
B2 B9 B5 60.8(4) . . ?
B8 B9 B5 57.8(4) . . ?
B10 B9 Fe6 60.3(3) . . ?
B2 B9 Fe6 66.1(3) . . ?
B8 B9 Fe6 98.2(4) . . ?
B5 B9 Fe6 112.4(4) . . ?
B10 B9 H9 118.3 . . ?
B2 B9 H9 118.7 . . ?
B8 B9 H9 131.5 . . ?
B5 B9 H9 119.1 . . ?
Fe6 B9 H9 121.6 . . ?
B10 B8 B5 117.2(6) . . ?
B10 B8 B9 59.5(4) . . ?
B5 B8 B9 61.4(4) . . ?
B10 B8 B4 116.5(5) . . ?
B5 B8 B4 61.7(4) . . ?
B9 B8 B4 104.8(5) . . ?
B10 B8 B7 60.2(4) . . ?
B5 B8 B7 102.8(5) . . ?
B9 B8 B7 91.4(5) . . ?
B4 B8 B7 59.3(4) . . ?
B10 B8 H8 114.4 . . ?
B5 B8 H8 118.5 . . ?
B9 B8 H8 129.7 . . ?
B4 B8 H8 118.8 . . ?
B7 B8 H8 131.3 . . ?
B3 B7 B10 116.2(5) . . ?
B3 B7 B4 61.8(4) . . ?
B10 B7 B4 113.2(5) . . ?
B3 B7 B8 102.8(5) . . ?
B10 B7 B8 55.9(4) . . ?
B4 B7 B8 60.1(4) . . ?
B3 B7 P1 113.1(4) . . ?
B10 B7 P1 130.5(5) . . ?
B4 B7 P1 92.6(4) . . ?
B8 B7 P1 115.7(4) . . ?
B3 B7 Fe6 66.5(3) . . ?
B10 B7 Fe6 59.7(3) . . ?
B4 B7 Fe6 114.2(4) . . ?
B8 B7 Fe6 97.0(4) . . ?
P1 B7 Fe6 145.5(3) . . ?
B8 B10 B9 63.7(4) . . ?
B8 B10 B7 63.9(4) . . ?
B9 B10 B7 95.9(5) . . ?
B8 B10 Fe6 109.8(5) . . ?
B9 B10 Fe6 71.1(4) . . ?
B7 B10 Fe6 71.0(4) . . ?
B8 B10 H10 128.4 . . ?
B9 B10 H10 132.0 . . ?
B7 B10 H10 132.0 . . ?
Fe6 B10 H10 121.8 . . ?
C12 C11 C16 117.1(6) . . ?
C12 C11 P1 122.8(5) . . ?
C16 C11 P1 119.9(5) . . ?
C11 C12 C13 122.6(6) . . ?
C11 C12 H12 118.7 . . ?
C13 C12 H12 118.7 . . ?
C14 C13 C12 119.0(6) . . ?
C14 C13 H13 120.5 . . ?
C12 C13 H13 120.5 . . ?
C13 C14 C15 120.8(7) . . ?
C13 C14 H14 119.6 . . ?
C15 C14 H14 119.6 . . ?
C14 C15 C16 119.4(8) . . ?
C14 C15 H15 120.3 . . ?
C16 C15 H15 120.3 . . ?
C11 C16 C15 120.7(7) . . ?
C11 C16 H16 119.7 . . ?
C15 C16 H16 119.7 . . ?
C26 C21 C22 119.2(5) . . ?
C26 C21 P1 121.3(5) . . ?
C22 C21 P1 119.5(4) . . ?
C23 C22 C21 120.0(6) . . ?
C23 C22 H22 120.0 . . ?
C21 C22 H22 120.0 . . ?
C24 C23 C22 120.7(6) . . ?
C24 C23 H23 119.7 . . ?
C22 C23 H23 119.7 . . ?
C25 C24 C23 119.4(6) . . ?
C25 C24 H24 120.3 . . ?
C23 C24 H24 120.3 . . ?
C24 C25 C26 120.8(6) . . ?
C24 C25 H25 119.6 . . ?
C26 C25 H25 119.6 . . ?
C21 C26 C25 119.8(6) . . ?
C21 C26 H26 120.1 . . ?
C25 C26 H26 120.1 . . ?
C36 C31 C32 118.5(6) . . ?
C36 C31 P3 118.5(5) . . ?
C32 C31 P3 122.9(5) . . ?
C33 C32 C31 120.1(7) . . ?
C33 C32 H32 120.0 . . ?
C31 C32 H32 120.0 . . ?
C34 C33 C32 121.7(7) . . ?
C34 C33 H33 119.1 . . ?
C32 C33 H33 119.1 . . ?
C33 C34 C35 119.2(7) . . ?
C33 C34 H34 120.4 . . ?
C35 C34 H34 120.4 . . ?
C34 C35 C36 120.2(7) . . ?
C34 C35 H35 119.9 . . ?
C36 C35 H35 119.9 . . ?
C31 C36 C35 120.1(6) . . ?
C31 C36 H36 119.9 . . ?
C35 C36 H36 119.9 . . ?
C46 C41 C42 118.5(6) . . ?
C46 C41 P3 119.9(5) . . ?
C42 C41 P3 121.6(5) . . ?
C41 C42 C43 120.7(7) . . ?
C41 C42 H42 119.7 . . ?
C43 C42 H42 119.7 . . ?
C44 C43 C42 120.1(7) . . ?
C44 C43 H43 119.9 . . ?
C42 C43 H43 119.9 . . ?
C43 C44 C45 119.6(7) . . ?
C43 C44 H44 120.2 . . ?
C45 C44 H44 120.2 . . ?
C44 C45 C46 119.9(7) . . ?
C44 C45 H45 120.0 . . ?
C46 C45 H45 120.0 . . ?
C41 C46 C45 121.0(7) . . ?
C41 C46 H46 119.5 . . ?
C45 C46 H46 119.5 . . ?
C52 C51 C56 116.4(7) . . ?
C52 C51 P3 118.8(5) . . ?
C56 C51 P3 124.6(6) . . ?
C53 C52 C51 122.6(7) . . ?
C53 C52 H52 118.7 . . ?
C51 C52 H52 118.7 . . ?
C54 C53 C52 119.6(8) . . ?
C54 C53 H53 120.2 . . ?
C52 C53 H53 120.2 . . ?
C55 C54 C53 120.1(8) . . ?
C55 C54 H54 119.9 . . ?
C53 C54 H54 119.9 . . ?
C54 C55 C56 120.0(8) . . ?
C54 C55 H55 120.0 . . ?
C56 C55 H55 120.0 . . ?
C51 C56 C55 121.1(8) . . ?
C51 C56 H56 119.4 . . ?
C55 C56 H56 119.4 . . ?
C66 C61 C62 117.7(7) . . ?
C66 C61 P2 117.1(5) . . ?
C62 C61 P2 125.2(6) . . ?
C63 C62 C61 121.7(8) . . ?
C63 C62 H62 119.2 . . ?
C61 C62 H62 119.2 . . ?
C64 C63 C62 120.3(8) . . ?
C64 C63 H63 119.8 . . ?
C62 C63 H63 119.8 . . ?
C63 C64 C65 119.5(8) . . ?
C63 C64 H64 120.3 . . ?
C65 C64 H64 120.3 . . ?
C64 C65 C66 119.9(9) . . ?
C64 C65 H65 120.1 . . ?
C66 C65 H65 120.1 . . ?
C61 C66 C65 121.0(8) . . ?
C61 C66 H66 119.5 . . ?
C65 C66 H66 119.5 . . ?
C72 C71 C76 118.2(6) . . ?
C72 C71 P2 123.5(4) . . ?
C76 C71 P2 118.3(5) . . ?
C71 C72 C73 120.7(6) . . ?
C71 C72 H72 119.7 . . ?
C73 C72 H72 119.7 . . ?
C74 C73 C72 120.8(7) . . ?
C74 C73 H73 119.6 . . ?
C72 C73 H73 119.6 . . ?
C75 C74 C73 118.5(7) . . ?
C75 C74 H74 120.8 . . ?
C73 C74 H74 120.8 . . ?
C76 C75 C74 121.2(7) . . ?
C76 C75 H75 119.4 . . ?
C74 C75 H75 119.4 . . ?
C75 C76 C71 120.6(7) . . ?
C75 C76 H76 119.7 . . ?
C71 C76 H76 119.7 . . ?
C86 C81 C82 117.9(5) . . ?
C86 C81 P2 122.6(5) . . ?
C82 C81 P2 119.4(4) . . ?
C83 C82 C81 120.3(6) . . ?
C83 C82 H82 119.8 . . ?
C81 C82 H82 119.8 . . ?
C84 C83 C82 120.2(7) . . ?
C84 C83 H83 119.9 . . ?
C82 C83 H83 119.9 . . ?
C85 C84 C83 120.3(6) . . ?
C85 C84 H84 119.9 . . ?
C83 C84 H84 119.9 . . ?
C84 C85 C86 119.8(6) . . ?
C84 C85 H85 120.1 . . ?
C86 C85 H85 120.1 . . ?
C85 C86 C81 121.4(6) . . ?
C85 C86 H86 119.3 . . ?
C81 C86 H86 119.3 . . ?

loop_
_geom_bond_atom_site_label_1
_geom_bond_atom_site_label_2
_geom_bond_distance
_geom_bond_site_symmetry_2
_geom_bond_publ_flag
Ir1 C5 1.928(6) . ?
Ir1 B4 2.198(6) . ?
Ir1 P2 2.3513(14) . ?
Ir1 P1 2.3985(13) . ?
Ir1 P3 2.4213(15) . ?
Ir1 H11 1.67(2) . ?
Cl1 C7 1.728(14) . ?
P1 C11 1.820(6) . ?
P1 C21 1.822(6) . ?
P1 B7 1.920(7) . ?
C1 B4 1.596(9) . ?
C1 B5 1.606(10) . ?
C1 B3 1.607(9) . ?
C1 B2 1.617(9) . ?
C1 H1 1.1200 . ?
Cl2 C7 1.838(15) . ?
P2 C81 1.826(6) . ?
P2 C71 1.834(6) . ?
P2 C61 1.855(7) . ?
C5 O5 1.143(7) . ?
B3 B7 1.760(10) . ?
B3 B4 1.838(10) . ?
B3 B2 1.933(10) . ?
B3 Fe6 2.218(7) . ?
B3 H3 1.1200 . ?
Cl3 C6 1.566(16) . ?
P3 C41 1.832(6) . ?
P3 C31 1.837(6) . ?
P3 C51 1.861(7) . ?
O4 C4 1.145(8) . ?
C4 Fe6 1.788(7) . ?
B2 B9 1.795(11) . ?
B2 B5 1.836(12) . ?
B2 Fe6 2.210(7) . ?
B2 H2 1.1200 . ?
Cl4 C6 1.876(18) . ?
O2 C2 1.136(8) . ?
C2 Fe6 1.784(7) . ?
B5 B8 1.766(10) . ?
B5 B9 1.832(10) . ?
B5 B4 1.845(9) . ?
B5 H5 1.1200 . ?
O3 C3 1.151(8) . ?
C3 Fe6 1.776(7) . ?
B4 B7 1.818(9) . ?
B4 B8 1.834(10) . ?
Fe6 B10 2.028(8) . ?
Fe6 B9 2.208(7) . ?
Fe6 B7 2.222(7) . ?
C6 H6A 0.9900 . ?
C6 H6B 0.9900 . ?
C7 H7A 0.9900 . ?
C7 H7B 0.9900 . ?
B9 B10 1.751(11) . ?
B9 B8 1.822(11) . ?
B9 H9 1.1200 . ?
B8 B10 1.699(10) . ?
B8 B7 1.842(10) . ?
B8 H8 1.1200 . ?
B7 B10 1.780(10) . ?
B10 H10 1.1200 . ?
C11 C12 1.374(8) . ?
C11 C16 1.377(10) . ?
C12 C13 1.396(9) . ?
C12 H12 0.9500 . ?
C13 C14 1.338(10) . ?
C13 H13 0.9500 . ?
C14 C15 1.374(11) . ?
C14 H14 0.9500 . ?
C15 C16 1.404(11) . ?
C15 H15 0.9500 . ?
C16 H16 0.9500 . ?
C21 C26 1.391(8) . ?
C21 C22 1.392(8) . ?
C22 C23 1.387(9) . ?
C22 H22 0.9500 . ?
C23 C24 1.382(10) . ?
C23 H23 0.9500 . ?
C24 C25 1.372(11) . ?
C24 H24 0.9500 . ?
C25 C26 1.392(9) . ?
C25 H25 0.9500 . ?
C26 H26 0.9500 . ?
C31 C36 1.392(8) . ?
C31 C32 1.404(9) . ?
C32 C33 1.380(10) . ?
C32 H32 0.9500 . ?
C33 C34 1.361(11) . ?
C33 H33 0.9500 . ?
C34 C35 1.391(11) . ?
C34 H34 0.9500 . ?
C35 C36 1.402(9) . ?
C35 H35 0.9500 . ?
C36 H36 0.9500 . ?
C41 C46 1.383(9) . ?
C41 C42 1.388(9) . ?
C42 C43 1.393(10) . ?
C42 H42 0.9500 . ?
C43 C44 1.376(11) . ?
C43 H43 0.9500 . ?
C44 C45 1.387(11) . ?
C44 H44 0.9500 . ?
C45 C46 1.387(10) . ?
C45 H45 0.9500 . ?
C46 H46 0.9500 . ?
C51 C52 1.390(10) . ?
C51 C56 1.391(10) . ?
C52 C53 1.380(10) . ?
C52 H52 0.9500 . ?
C53 C54 1.374(12) . ?
C53 H53 0.9500 . ?
C54 C55 1.358(13) . ?
C54 H54 0.9500 . ?
C55 C56 1.410(11) . ?
C55 H55 0.9500 . ?
C56 H56 0.9500 . ?
C61 C66 1.390(11) . ?
C61 C62 1.390(10) . ?
C62 C63 1.388(10) . ?
C62 H62 0.9500 . ?
C63 C64 1.373(14) . ?
C63 H63 0.9500 . ?
C64 C65 1.391(14) . ?
C64 H64 0.9500 . ?
C65 C66 1.402(12) . ?
C65 H65 0.9500 . ?
C66 H66 0.9500 . ?
C71 C72 1.374(8) . ?
C71 C76 1.410(8) . ?
C72 C73 1.391(9) . ?
C72 H72 0.9500 . ?
C73 C74 1.391(11) . ?
C73 H73 0.9500 . ?
C74 C75 1.375(12) . ?
C74 H74 0.9500 . ?
C75 C76 1.373(10) . ?
C75 H75 0.9500 . ?
C76 H76 0.9500 . ?
C81 C86 1.396(8) . ?
C81 C82 1.404(8) . ?
C82 C83 1.387(9) . ?
C82 H82 0.9500 . ?
C83 C84 1.386(11) . ?
C83 H83 0.9500 . ?
C84 C85 1.371(11) . ?
C84 H84 0.9500 . ?
C85 C86 1.384(9) . ?
C85 H85 0.9500 . ?
C86 H86 0.9500 . ?
